data_7246605
loop_
_publ_author_name
'Devi, Arpita'
'Bharali, Mrinmoy Manash'
'Biswas, Subir'
'Bora, Tonmoy J.'
'Nath, Jayanta K.'
'Lee, Seonghwan'
'Park, Young-Bin'
'Saikia, Lakshi'
'Baruah, Manash J.'
'Bania, Kusum K.'

_publ_section_title
;
 Utilization of methanol and ethanol for 3,3&#x2032;-bis(indolyl)methane
 synthesis through activation of peroxymonosulfate over a copper catalyst
;
_journal_issue 9
_journal_name_full 'Green Chemistry'
_journal_page_first 3443
_journal_page_last 3448
_journal_paper_doi 10.1039/D3GC00440F
_journal_volume 25
_journal_year 2023
_chemical_absolute_configuration ad
_chemical_formula_moiety 'C18 H16 N2'
_chemical_formula_sum 'C18 H16 N2'
_chemical_formula_weight 260.33
_space_group_crystal_system orthorhombic
_space_group_IT_number 19
_space_group_name_Hall 'P 2ac 2ab'
_space_group_name_H-M_alt 'P 21 21 21'
_atom_sites_solution_hydrogens geom
_atom_sites_solution_primary direct
_atom_sites_solution_secondary difmap
_audit_creation_method SHELXL-97
_audit_update_record
;
2022-12-28 deposited with the CCDC.	2023-04-11 downloaded from the CCDC.
;
_cell_angle_alpha 90.00
_cell_angle_beta 90.00
_cell_angle_gamma 90.00
_cell_formula_units_Z 4
_cell_length_a 6.607(2)
_cell_length_b 10.064(2)
_cell_length_c 21.600(4)
_cell_measurement_reflns_used 4197
_cell_measurement_temperature 296(2)
_cell_measurement_theta_max 19.23
_cell_measurement_theta_min 2.26
_cell_volume 1436.2(6)
_computing_cell_refinement 'Bruker SAINT'
_computing_data_collection 'Bruker APEX2'
_computing_data_reduction 'Bruker SAINT'
_computing_molecular_graphics 'Bruker SHELXTL'
_computing_publication_material 'Bruker SHELXTL'
_computing_structure_refinement 'SHELXL-2014 (Sheldrick 2014)'
_computing_structure_solution 'SHELXS-97 (Sheldrick, 2008)'
_diffrn_ambient_temperature 296(2)
_diffrn_measured_fraction_theta_full 0.983
_diffrn_measured_fraction_theta_max 0.983
_diffrn_measurement_device_type 'Bruker APEX-II CCD'
_diffrn_measurement_method '\f and \w scans'
_diffrn_radiation_monochromator graphite
_diffrn_radiation_source 'fine-focus sealed tube'
_diffrn_radiation_type MoK\a
_diffrn_radiation_wavelength 0.71073
_diffrn_reflns_av_R_equivalents 0.1610
_diffrn_reflns_av_sigmaI/netI 0.0843
_diffrn_reflns_limit_h_max 8
_diffrn_reflns_limit_h_min -8
_diffrn_reflns_limit_k_max 13
_diffrn_reflns_limit_k_min -13
_diffrn_reflns_limit_l_max 28
_diffrn_reflns_limit_l_min -28
_diffrn_reflns_number 44792
_diffrn_reflns_theta_full 28.77
_diffrn_reflns_theta_max 28.77
_diffrn_reflns_theta_min 1.89
_exptl_absorpt_coefficient_mu 0.071
_exptl_absorpt_correction_T_max 0.989
_exptl_absorpt_correction_T_min 0.984
_exptl_absorpt_correction_type multi-scan
_exptl_absorpt_process_details 'SADABS-2016/2 (Bruker,2016/2)'
_exptl_crystal_colour BROWN
_exptl_crystal_density_diffrn 1.204
_exptl_crystal_density_method 'not measured'
_exptl_crystal_description BLOCK
_exptl_crystal_F_000 552
_exptl_crystal_size_max 0.27
_exptl_crystal_size_mid 0.19
_exptl_crystal_size_min 0.16
_refine_diff_density_max 0.145
_refine_diff_density_min -0.277
_refine_diff_density_rms 0.053
_refine_ls_abs_structure_details 'Flack H D (1983), Acta Cryst. A39, 876-881'
_refine_ls_abs_structure_Flack -3(5)
_refine_ls_extinction_method none
_refine_ls_goodness_of_fit_ref 1.015
_refine_ls_hydrogen_treatment mixed
_refine_ls_matrix_type full
_refine_ls_number_parameters 245
_refine_ls_number_reflns 3681
_refine_ls_number_restraints 0
_refine_ls_restrained_S_all 1.015
_refine_ls_R_factor_all 0.1120
_refine_ls_R_factor_gt 0.0627
_refine_ls_shift/su_max 0.000
_refine_ls_shift/su_mean 0.000
_refine_ls_structure_factor_coef Fsqd
_refine_ls_weighting_details 'calc w=1/[\s^2^(Fo^2^)+(0.0400P)^2^+0.2277P] where P=(Fo^2^+2Fc^2^)/3'
_refine_ls_weighting_scheme calc
_refine_ls_wR_factor_gt 0.1339
_refine_ls_wR_factor_ref 0.1528
_reflns_number_gt 2145
_reflns_number_total 3681
_reflns_threshold_expression >2sigma(I)
_cod_data_source_file d3gc00440f2.cif
_cod_data_source_block appp01_a
_cod_depositor_comments 'Adding full bibliography for 7246605--7246607.cif.'
_cod_original_cell_volume 1436.1(6)
_cod_database_code 7246605

loop_
_symmetry_equiv_pos_as_xyz
'x, y, z'
'-x+1/2, -y, z+1/2'
'-x, y+1/2, -z+1/2'
'x+1/2, -y+1/2, -z'

loop_
_atom_site_label
_atom_site_type_symbol
_atom_site_fract_x
_atom_site_fract_y
_atom_site_fract_z
_atom_site_U_iso_or_equiv
_atom_site_adp_type
_atom_site_occupancy
_atom_site_symmetry_multiplicity
_atom_site_calc_flag
_atom_site_refinement_flags
_atom_site_disorder_assembly
_atom_site_disorder_group
N1 N 0.2279(4) 0.2385(3) 0.44888(11) 0.0689(7) Uani 1 1 d . . .
N2 N 0.5595(4) 0.6154(3) 0.25789(10) 0.0731(7) Uani 1 1 d . . .
C12 C 0.5407(4) 0.2615(2) 0.40876(10) 0.0483(6) Uani 1 1 d . . .
C4 C 0.7818(4) 0.6481(2) 0.33571(10) 0.0515(6) Uani 1 1 d . . .
C11 C 0.4709(4) 0.3904(3) 0.42905(10) 0.0525(6) Uani 1 1 d . . .
C3 C 0.6207(4) 0.5665(2) 0.35854(10) 0.0534(6) Uani 1 1 d . . .
C2 C 0.5948(4) 0.5179(3) 0.42522(10) 0.0550(6) Uani 1 1 d . . .
C17 C 0.3872(4) 0.1677(3) 0.42297(10) 0.0570(7) Uani 1 1 d . . .
C18 C 0.2810(5) 0.3714(3) 0.45347(12) 0.0638(7) Uani 1 1 d . . .
C13 C 0.7256(4) 0.2155(3) 0.38242(11) 0.0588(7) Uani 1 1 d . . .
C9 C 0.7397(4) 0.6787(3) 0.27222(10) 0.0566(6) Uani 1 1 d . . .
C10 C 0.4905(5) 0.5482(3) 0.30977(12) 0.0686(8) Uani 1 1 d . . .
C16 C 0.4122(6) 0.0314(3) 0.41211(13) 0.0710(8) Uani 1 1 d . . .
C5 C 0.9622(4) 0.6994(3) 0.36174(14) 0.0672(8) Uani 1 1 d . . .
C15 C 0.5919(6) -0.0100(4) 0.38644(13) 0.0753(9) Uani 1 1 d . . .
C8 C 0.8646(5) 0.7584(3) 0.23613(14) 0.0723(8) Uani 1 1 d . . .
C1 C 0.5030(7) 0.6296(4) 0.46626(14) 0.0776(10) Uani 1 1 d . . .
C14 C 0.7470(5) 0.0807(3) 0.37126(12) 0.0713(8) Uani 1 1 d . . .
C6 C 1.0870(6) 0.7790(4) 0.32547(17) 0.0855(10) Uani 1 1 d . . .
C7 C 1.0384(6) 0.8093(4) 0.26308(16) 0.0847(10) Uani 1 1 d . . .
H18 H 0.177(5) 0.444(4) 0.4729(15) 0.104(11) Uiso 1 1 d . . .
H13 H 0.835(4) 0.281(3) 0.3726(12) 0.068(8) Uiso 1 1 d . . .
H14 H 0.874(5) 0.045(3) 0.3520(14) 0.091(10) Uiso 1 1 d . . .
H2 H 0.737(4) 0.493(3) 0.4401(12) 0.064(7) Uiso 1 1 d . . .
H6 H 1.214(6) 0.809(4) 0.3433(19) 0.133(14) Uiso 1 1 d . . .
H7 H 1.138(5) 0.869(4) 0.2413(15) 0.100(11) Uiso 1 1 d . . .
H10 H 0.359(5) 0.499(3) 0.3074(15) 0.095(11) Uiso 1 1 d . . .
H1A H 0.362(5) 0.652(3) 0.4461(15) 0.087(10) Uiso 1 1 d . . .
H1B H 0.592(5) 0.706(3) 0.4634(13) 0.081(10) Uiso 1 1 d . . .
H1C H 0.469(5) 0.592(3) 0.5085(17) 0.098(10) Uiso 1 1 d . . .
H5 H 0.988(5) 0.684(3) 0.4060(16) 0.101(11) Uiso 1 1 d . . .
H15 H 0.621(5) -0.099(4) 0.3782(14) 0.086(10) Uiso 1 1 d . . .
H16 H 0.290(6) -0.026(4) 0.4250(17) 0.115(13) Uiso 1 1 d . . .
H2D H 0.495(7) 0.615(4) 0.219(2) 0.144(15) Uiso 1 1 d . . .
H1D H 0.113(6) 0.200(4) 0.4637(16) 0.114(13) Uiso 1 1 d . . .
H8 H 0.835(6) 0.780(4) 0.1903(19) 0.127(13) Uiso 1 1 d . . .

loop_
_atom_site_aniso_label
_atom_site_aniso_U_11
_atom_site_aniso_U_22
_atom_site_aniso_U_33
_atom_site_aniso_U_23
_atom_site_aniso_U_13
_atom_site_aniso_U_12
N1 0.0688(15) 0.0798(19) 0.0582(13) 0.0013(12) 0.0146(12) -0.0090(15)
N2 0.0790(16) 0.0987(19) 0.0418(11) 0.0117(12) -0.0101(12) -0.0167(14)
C12 0.0559(13) 0.0570(15) 0.0319(10) 0.0020(10) -0.0027(10) 0.0003(12)
C4 0.0645(15) 0.0462(13) 0.0437(12) -0.0062(10) 0.0022(11) 0.0000(12)
C11 0.0623(15) 0.0599(16) 0.0352(11) 0.0033(10) 0.0014(11) 0.0033(13)
C3 0.0673(15) 0.0517(14) 0.0413(11) -0.0013(11) -0.0021(12) -0.0001(13)
C2 0.0705(17) 0.0551(15) 0.0396(12) 0.0008(11) -0.0035(12) 0.0013(14)
C17 0.0693(16) 0.0656(17) 0.0359(11) 0.0007(11) 0.0017(12) -0.0014(14)
C18 0.0686(17) 0.0710(19) 0.0517(14) 0.0009(13) 0.0097(13) 0.0056(16)
C13 0.0631(16) 0.0690(18) 0.0442(13) -0.0010(12) 0.0025(12) 0.0081(15)
C9 0.0689(16) 0.0570(15) 0.0437(13) -0.0018(11) 0.0036(12) 0.0023(14)
C10 0.0715(18) 0.087(2) 0.0477(13) 0.0059(14) -0.0061(13) -0.0130(17)
C16 0.100(2) 0.0635(19) 0.0502(14) -0.0029(14) -0.0034(16) -0.0130(18)
C5 0.0697(17) 0.0712(19) 0.0609(16) -0.0152(15) -0.0015(14) -0.0084(15)
C15 0.114(3) 0.0567(19) 0.0549(15) -0.0058(14) -0.0066(18) 0.011(2)
C8 0.089(2) 0.0701(19) 0.0579(16) 0.0052(15) 0.0176(16) -0.0013(18)
C1 0.121(3) 0.064(2) 0.0482(16) -0.0071(14) 0.0051(18) 0.000(2)
C14 0.085(2) 0.074(2) 0.0542(15) -0.0058(14) -0.0019(16) 0.0200(19)
C6 0.079(2) 0.092(2) 0.086(2) -0.0264(19) 0.0095(18) -0.0222(19)
C7 0.095(2) 0.084(2) 0.076(2) -0.0124(18) 0.029(2) -0.019(2)

loop_
_atom_type_symbol
_atom_type_description
_atom_type_scat_dispersion_real
_atom_type_scat_dispersion_imag
_atom_type_scat_source
C C 0.0033 0.0016 'International Tables Vol C Tables 4.2.6.8 and 6.1.1.4'
H H 0.0000 0.0000 'International Tables Vol C Tables 4.2.6.8 and 6.1.1.4'
N N 0.0061 0.0033 'International Tables Vol C Tables 4.2.6.8 and 6.1.1.4'

loop_
_geom_angle_atom_site_label_1
_geom_angle_atom_site_label_2
_geom_angle_atom_site_label_3
_geom_angle
_geom_angle_site_symmetry_1
_geom_angle_site_symmetry_3
_geom_angle_publ_flag
C17 N1 C18 109.1(3) . . ?
C17 N1 H1D 123(2) . . ?
C18 N1 H1D 127(2) . . ?
C10 N2 C9 109.2(2) . . ?
C10 N2 H2D 125(3) . . ?
C9 N2 H2D 126(3) . . ?
C13 C12 C17 118.9(2) . . ?
C13 C12 C11 133.0(2) . . ?
C17 C12 C11 108.0(2) . . ?
C5 C4 C9 117.7(2) . . ?
C5 C4 C3 134.5(2) . . ?
C9 C4 C3 107.8(2) . . ?
C18 C11 C12 106.0(2) . . ?
C18 C11 C2 129.2(3) . . ?
C12 C11 C2 124.7(2) . . ?
C10 C3 C4 106.4(2) . . ?
C10 C3 C2 127.4(2) . . ?
C4 C3 C2 126.1(2) . . ?
C11 C2 C3 112.29(19) . . ?
C11 C2 C1 111.7(3) . . ?
C3 C2 C1 110.5(2) . . ?
C11 C2 H2 105.7(15) . . ?
C3 C2 H2 105.8(14) . . ?
C1 C2 H2 110.6(15) . . ?
N1 C17 C16 130.9(3) . . ?
N1 C17 C12 106.7(2) . . ?
C16 C17 C12 122.4(3) . . ?
C11 C18 N1 110.2(3) . . ?
C11 C18 H18 129.0(19) . . ?
N1 C18 H18 120.8(19) . . ?
C14 C13 C12 118.0(3) . . ?
C14 C13 H13 122.6(16) . . ?
C12 C13 H13 119.5(16) . . ?
N2 C9 C8 130.7(3) . . ?
N2 C9 C4 106.4(2) . . ?
C8 C9 C4 122.9(3) . . ?
C3 C10 N2 110.2(3) . . ?
C3 C10 H10 130.6(19) . . ?
N2 C10 H10 119.2(19) . . ?
C15 C16 C17 117.3(3) . . ?
C15 C16 H16 128(2) . . ?
C17 C16 H16 115(2) . . ?
C6 C5 C4 119.2(3) . . ?
C6 C5 H5 122(2) . . ?
C4 C5 H5 118(2) . . ?
C16 C15 C14 121.7(3) . . ?
C16 C15 H15 123(2) . . ?
C14 C15 H15 116(2) . . ?
C7 C8 C9 118.2(3) . . ?
C7 C8 H8 119(2) . . ?
C9 C8 H8 123(2) . . ?
C2 C1 H1A 104.8(18) . . ?
C2 C1 H1B 107.6(19) . . ?
H1A C1 H1B 110(3) . . ?
C2 C1 H1C 109.2(19) . . ?
H1A C1 H1C 105(3) . . ?
H1B C1 H1C 119(2) . . ?
C13 C14 C15 121.6(3) . . ?
C13 C14 H14 120(2) . . ?
C15 C14 H14 118(2) . . ?
C5 C6 C7 121.5(3) . . ?
C5 C6 H6 118(3) . . ?
C7 C6 H6 120(3) . . ?
C8 C7 C6 120.5(3) . . ?
C8 C7 H7 124.6(19) . . ?
C6 C7 H7 114.9(19) . . ?

loop_
_geom_bond_atom_site_label_1
_geom_bond_atom_site_label_2
_geom_bond_distance
_geom_bond_site_symmetry_2
_geom_bond_publ_flag
N1 C17 1.383(4) . ?
N1 C18 1.389(4) . ?
N1 H1D 0.91(4) . ?
N2 C10 1.387(3) . ?
N2 C9 1.391(3) . ?
N2 H2D 0.95(4) . ?
C12 C13 1.420(3) . ?
C12 C17 1.425(3) . ?
C12 C11 1.441(3) . ?
C4 C5 1.421(4) . ?
C4 C9 1.433(3) . ?
C4 C3 1.436(3) . ?
C11 C18 1.375(4) . ?
C11 C2 1.530(4) . ?
C3 C10 1.376(4) . ?
C3 C2 1.530(3) . ?
C2 C1 1.549(4) . ?
C2 H2 1.02(3) . ?
C17 C16 1.400(4) . ?
C18 H18 1.08(4) . ?
C13 C14 1.383(4) . ?
C13 H13 1.00(3) . ?
C9 C8 1.393(4) . ?
C10 H10 1.01(3) . ?
C16 C15 1.370(5) . ?
C16 H16 1.04(4) . ?
C5 C6 1.394(5) . ?
C5 H5 0.98(3) . ?
C15 C14 1.416(5) . ?
C15 H15 0.93(3) . ?
C8 C7 1.391(5) . ?
C8 H8 1.03(4) . ?
C1 H1A 1.05(3) . ?
C1 H1B 0.97(3) . ?
C1 H1C 1.01(4) . ?
C14 H14 1.00(3) . ?
C6 C7 1.419(5) . ?
C6 H6 0.98(4) . ?
C7 H7 1.01(4) . ?
